data_4069047
loop_
_publ_author_name
'Pierce, Glesni A.'
'Vidovic, Dragoslav'
'Kays, Deborah L.'
'Coombs, Natalie D.'
'Thompson, Amber L.'
'Jemmis, Eluvathingal D.'
'De, Susmita'
'Aldridge, Simon'

_publ_section_title
;
 Half-Sandwich Group 8 Borylene Complexes: Synthetic and Structural
 Studies and Oxygen Atom Abstraction Chemistry
;
_journal_issue 10
_journal_name_full Organometallics
_journal_page_first 2947
_journal_paper_doi 10.1021/om801215b
_journal_volume 28
_journal_year 2009
_chemical_formula_sum 'C57 H46 B2 F24 Fe N2 O2'
_chemical_formula_weight 1324.43
_chemical_name_systematic
; 
 ? 
;
_space_group_IT_number 2
_symmetry_cell_setting triclinic
_symmetry_space_group_name_Hall '-P 1'
_symmetry_space_group_name_H-M 'P -1'
_atom_sites_solution_hydrogens geom
_atom_sites_solution_primary direct
_atom_sites_solution_secondary difmap
_audit_creation_method SHELXL-97
_cell_angle_alpha 88.47(3)
_cell_angle_beta 81.94(3)
_cell_angle_gamma 86.92(3)
_cell_formula_units_Z 2
_cell_length_a 12.512(3)
_cell_length_b 14.644(3)
_cell_length_c 16.427(3)
_cell_measurement_temperature 150(2)
_cell_volume 2975.3(11)
_computing_structure_refinement 'SHELXL-97 (Sheldrick, 1997)'
_computing_structure_solution 'SHELXS-97 (Sheldrick, 1990)'
_diffrn_ambient_temperature 150(2)
_diffrn_measured_fraction_theta_full 0.985
_diffrn_measured_fraction_theta_max 0.985
_diffrn_measurement_device_type 'Nonius Kappa CCD'
_diffrn_measurement_method \w
_diffrn_radiation_monochromator graphite
_diffrn_radiation_source 'fine-focus sealed tube'
_diffrn_radiation_type MoK\a
_diffrn_radiation_wavelength 0.71073
_diffrn_reflns_av_R_equivalents 0.0309
_diffrn_reflns_av_sigmaI/netI 0.0530
_diffrn_reflns_limit_h_max 14
_diffrn_reflns_limit_h_min -14
_diffrn_reflns_limit_k_max 17
_diffrn_reflns_limit_k_min -17
_diffrn_reflns_limit_l_max 19
_diffrn_reflns_limit_l_min -19
_diffrn_reflns_number 18669
_diffrn_reflns_theta_full 24.99
_diffrn_reflns_theta_max 24.99
_diffrn_reflns_theta_min 3.03
_exptl_absorpt_coefficient_mu 0.372
_exptl_absorpt_correction_T_max 0.972
_exptl_absorpt_correction_T_min 0.812
_exptl_absorpt_correction_type multi-scan
_exptl_absorpt_process_details 'Sortav (Blessing, 1995)'
_exptl_crystal_colour colorless
_exptl_crystal_density_diffrn 1.478
_exptl_crystal_density_method 'not measured'
_exptl_crystal_description plate
_exptl_crystal_F_000 1340
_exptl_crystal_size_max 0.25
_exptl_crystal_size_mid 0.20
_exptl_crystal_size_min 0.08
_refine_diff_density_max 1.056
_refine_diff_density_min -0.638
_refine_diff_density_rms 0.059
_refine_ls_extinction_method none
_refine_ls_goodness_of_fit_ref 1.037
_refine_ls_hydrogen_treatment constr
_refine_ls_matrix_type full
_refine_ls_number_parameters 795
_refine_ls_number_reflns 10322
_refine_ls_number_restraints 30
_refine_ls_restrained_S_all 1.164
_refine_ls_R_factor_all 0.0799
_refine_ls_R_factor_gt 0.0605
_refine_ls_shift/su_max 0.000
_refine_ls_shift/su_mean 0.000
_refine_ls_structure_factor_coef Fsqd
_refine_ls_weighting_details 'calc w=1/[\s^2^(Fo^2^)+(0.0619P)^2^+3.9545P] where P=(Fo^2^+2Fc^2^)/3'
_refine_ls_weighting_scheme calc
_refine_ls_wR_factor_gt 0.1430
_refine_ls_wR_factor_ref 0.1539
_reflns_number_gt 8148
_reflns_number_total 10322
_reflns_threshold_expression >2sigma(I)
_cod_data_source_file om801215b_si_002.cif
_cod_data_source_block compound4
_cod_original_cell_volume 2975.3(10)
_cod_original_sg_symbol_H-M P-1
_cod_database_code 4069047

loop_
_symmetry_equiv_pos_as_xyz
'x, y, z'
'-x, -y, -z'

loop_
_atom_site_label
_atom_site_type_symbol
_atom_site_fract_x
_atom_site_fract_y
_atom_site_fract_z
_atom_site_U_iso_or_equiv
_atom_site_adp_type
_atom_site_occupancy
_atom_site_symmetry_multiplicity
_atom_site_calc_flag
_atom_site_refinement_flags
Fe1 Fe 0.53272(4) 0.80406(3) 0.41756(3) 0.03508(19) Uani 1 1 d .
F1 F 0.3142(3) 0.5185(2) 0.4596(2) 0.0909(11) Uani 1 1 d .
O1 O 0.3313(3) 0.7280(3) 0.3917(2) 0.0792(11) Uani 1 1 d .
N1 N 0.5160(2) 0.77319(19) 0.23853(19) 0.0327(7) Uani 1 1 d .
C1 C 0.4114(4) 0.7579(3) 0.4018(3) 0.0503(11) Uani 1 1 d .
B1 B 0.5703(3) 0.8365(3) 0.2951(3) 0.0325(9) Uani 1 1 d .
F2 F 0.1839(3) 0.60552(18) 0.51467(17) 0.0731(9) Uani 1 1 d .
O2 O 0.4226(2) 0.9831(2) 0.43546(19) 0.0513(7) Uani 1 1 d .
N2 N 0.6338(2) 0.90343(19) 0.25470(18) 0.0329(7) Uani 1 1 d .
C2 C 0.4683(3) 0.9125(3) 0.4286(2) 0.0382(9) Uani 1 1 d .
B2 B 0.0861(3) 0.3448(3) 0.2387(2) 0.0287(8) Uani 1 1 d .
F3 F 0.1755(3) 0.4598(2) 0.52456(19) 0.0952(12) Uani 1 1 d .
C3 C 0.6171(4) 0.6795(3) 0.4372(3) 0.0544(12) Uani 1 1 d .
H3 H 0.6060 0.6241 0.4115 0.065 Uiso 1 1 calc R
F4 F 0.0783(2) 0.76769(15) 0.27583(17) 0.0616(7) Uani 1 1 d .
C4 C 0.5619(4) 0.7110(3) 0.5133(3) 0.0507(11) Uani 1 1 d .
H4 H 0.5076 0.6799 0.5480 0.061 Uiso 1 1 calc R
F5 F 0.0567(2) 0.69399(16) 0.16940(14) 0.0608(7) Uani 1 1 d .
C5 C 0.6007(3) 0.7951(3) 0.5287(3) 0.0461(10) Uani 1 1 d .
H5 H 0.5779 0.8315 0.5756 0.055 Uiso 1 1 calc R
F6 F -0.0713(2) 0.70750(17) 0.26911(17) 0.0617(7) Uani 1 1 d .
C6 C 0.6805(3) 0.8172(3) 0.4619(3) 0.0487(11) Uani 1 1 d .
H6 H 0.7197 0.8714 0.4559 0.058 Uiso 1 1 calc R
F7 F 0.49424(18) 0.26219(19) 0.15059(17) 0.0611(7) Uani 1 1 d .
C7 C 0.6913(4) 0.7451(3) 0.4065(3) 0.0558(12) Uani 1 1 d .
H7 H 0.7403 0.7412 0.3569 0.067 Uiso 1 1 calc R
F8 F 0.5368(2) 0.3849(2) 0.08412(19) 0.0748(9) Uani 1 1 d .
C8 C 0.5475(3) 0.6837(2) 0.2279(2) 0.0370(9) Uani 1 1 d .
H8 H 0.6127 0.6608 0.2464 0.044 Uiso 1 1 calc R
F9 F 0.5169(2) 0.2654(3) 0.01861(18) 0.0867(11) Uani 1 1 d .
C9 C 0.4874(3) 0.6259(2) 0.1913(2) 0.0386(9) Uani 1 1 d .
H9 H 0.5115 0.5635 0.1847 0.046 Uiso 1 1 calc R
F10 F 0.1390(3) 0.5288(2) -0.05084(18) 0.0897(11) Uani 1 1 d .
C10 C 0.3915(3) 0.6569(3) 0.1635(2) 0.0405(9) Uani 1 1 d .
F11 F 0.2590(3) 0.4520(3) -0.12560(18) 0.1013(12) Uani 1 1 d U
C11 C 0.3614(3) 0.7488(3) 0.1738(3) 0.0430(9) Uani 1 1 d .
H11 H 0.2972 0.7734 0.1550 0.052 Uiso 1 1 calc R
F12 F 0.1050(3) 0.4034(3) -0.0881(2) 0.1129(13) Uani 1 1 d U
C12 C 0.4242(3) 0.8045(3) 0.2112(3) 0.0395(9) Uani 1 1 d .
H12 H 0.4021 0.8672 0.2180 0.047 Uiso 1 1 calc R
F13 F -0.1336(3) 0.1213(2) 0.0792(2) 0.1083(13) Uani 1 1 d U
C13 C 0.3242(4) 0.5934(3) 0.1238(3) 0.0565(12) Uani 1 1 d .
H13A H 0.2900 0.5511 0.1655 0.085 Uiso 1 1 calc R
H13B H 0.3706 0.5585 0.0812 0.085 Uiso 1 1 calc R
H13C H 0.2683 0.6291 0.0989 0.085 Uiso 1 1 calc R
F14 F -0.1243(4) 0.2282(3) -0.0009(2) 0.1323(16) Uani 1 1 d U
C14 C 0.6726(3) 0.9761(2) 0.3034(2) 0.0335(8) Uani 1 1 d .
H14 H 0.6424 0.9638 0.3621 0.040 Uiso 1 1 calc R
F15 F -0.2727(2) 0.1921(3) 0.0608(2) 0.1054(13) Uani 1 1 d U
C15 C 0.7953(3) 0.9749(3) 0.3006(2) 0.0392(9) Uani 1 1 d .
H15A H 0.8295 0.9886 0.2439 0.047 Uiso 1 1 calc R
H15B H 0.8226 0.9133 0.3169 0.047 Uiso 1 1 calc R
F16 F -0.3105(2) 0.50631(15) 0.30070(16) 0.0587(7) Uani 1 1 d .
C16 C 0.8255(3) 1.0460(3) 0.3590(3) 0.0465(10) Uani 1 1 d .
H16A H 0.7969 1.0288 0.4163 0.056 Uiso 1 1 calc R
H16B H 0.9052 1.0465 0.3548 0.056 Uiso 1 1 calc R
F17 F -0.41783(19) 0.4117(2) 0.26401(17) 0.0671(8) Uani 1 1 d .
C17 C 0.7805(3) 1.1410(3) 0.3390(3) 0.0467(10) Uani 1 1 d .
H17A H 0.8154 1.1611 0.2842 0.056 Uiso 1 1 calc R
H17B H 0.7975 1.1845 0.3800 0.056 Uiso 1 1 calc R
F18 F -0.34185(18) 0.38466(16) 0.37105(14) 0.0498(6) Uani 1 1 d .
C18 C 0.6588(3) 1.1421(3) 0.3396(2) 0.0413(9) Uani 1 1 d .
H18A H 0.6325 1.2038 0.3228 0.050 Uiso 1 1 calc R
H18B H 0.6233 1.1292 0.3962 0.050 Uiso 1 1 calc R
F19 F 0.3350(3) 0.02753(19) 0.2457(3) 0.0998(13) Uani 1 1 d .
C19 C 0.6278(3) 1.0714(2) 0.2816(2) 0.0355(8) Uani 1 1 d .
H19A H 0.6570 1.0878 0.2242 0.043 Uiso 1 1 calc R
H19B H 0.5481 1.0714 0.2857 0.043 Uiso 1 1 calc R
F20 F 0.1935(3) -0.0167(2) 0.2084(2) 0.0993(12) Uani 1 1 d .
C20 C 0.6782(3) 0.9102(3) 0.1655(2) 0.0378(9) Uani 1 1 d .
H20 H 0.7249 0.9639 0.1609 0.045 Uiso 1 1 calc R
F21 F 0.2354(3) -0.06019(16) 0.32360(18) 0.0735(9) Uani 1 1 d .
C21 C 0.7548(4) 0.8290(3) 0.1366(3) 0.0577(12) Uani 1 1 d .
H21A H 0.8066 0.8161 0.1763 0.069 Uiso 1 1 calc R
H21B H 0.7130 0.7740 0.1337 0.069 Uiso 1 1 calc R
F22 F 0.0497(2) 0.2338(2) 0.55426(15) 0.0697(8) Uani 1 1 d .
C22 C 0.8162(5) 0.8509(3) 0.0519(3) 0.0761(17) Uani 1 1 d .
H22A H 0.8642 0.9015 0.0566 0.091 Uiso 1 1 calc R
H22B H 0.8621 0.7966 0.0320 0.091 Uiso 1 1 calc R
F23 F -0.09267(19) 0.1862(2) 0.51912(15) 0.0620(7) Uani 1 1 d .
C23 C 0.7410(6) 0.8775(4) -0.0092(3) 0.088(2) Uani 1 1 d .
H23A H 0.7016 0.8235 -0.0206 0.105 Uiso 1 1 calc R
H23B H 0.7838 0.8972 -0.0614 0.105 Uiso 1 1 calc R
F24 F 0.0302(3) 0.0918(2) 0.55264(17) 0.0922(12) Uani 1 1 d .
C24 C 0.6598(5) 0.9544(4) 0.0213(3) 0.0710(16) Uani 1 1 d .
H24A H 0.6082 0.9655 -0.0188 0.085 Uiso 1 1 calc R
H24B H 0.6985 1.0111 0.0245 0.085 Uiso 1 1 calc R
C25 C 0.5969(4) 0.9324(3) 0.1061(3) 0.0564(12) Uani 1 1 d .
H25A H 0.5488 0.9855 0.1257 0.068 Uiso 1 1 calc R
H25B H 0.5519 0.8795 0.1025 0.068 Uiso 1 1 calc R
C26 C 0.0975(3) 0.4397(2) 0.2871(2) 0.0287(8) Uani 1 1 d .
C27 C 0.1467(3) 0.4450(2) 0.3583(2) 0.0357(8) Uani 1 1 d .
H27 H 0.1736 0.3902 0.3822 0.043 Uiso 1 1 calc R
C28 C 0.1577(3) 0.5281(3) 0.3953(2) 0.0398(9) Uani 1 1 d .
C29 C 0.1229(3) 0.6102(2) 0.3607(2) 0.0373(9) Uani 1 1 d .
H29 H 0.1310 0.6669 0.3854 0.045 Uiso 1 1 calc R
C30 C 0.0760(3) 0.6068(2) 0.2893(2) 0.0308(8) Uani 1 1 d .
C31 C 0.0621(3) 0.5237(2) 0.2546(2) 0.0292(8) Uani 1 1 d .
H31 H 0.0273 0.5237 0.2068 0.035 Uiso 1 1 calc R
C32 C 0.2072(4) 0.5284(3) 0.4731(3) 0.0572(12) Uani 1 1 d .
C33 C 0.0354(3) 0.6934(2) 0.2513(2) 0.0383(9) Uani 1 1 d .
C34 C 0.1733(3) 0.3523(2) 0.1550(2) 0.0276(7) Uani 1 1 d .
C35 C 0.2839(3) 0.3285(2) 0.1541(2) 0.0308(8) Uani 1 1 d .
H35 H 0.3079 0.3038 0.2029 0.037 Uiso 1 1 calc R
C36 C 0.3590(3) 0.3399(2) 0.0848(2) 0.0319(8) Uani 1 1 d .
C37 C 0.3278(3) 0.3778(2) 0.0126(2) 0.0325(8) Uani 1 1 d .
H37 H 0.3792 0.3854 -0.0351 0.039 Uiso 1 1 calc R
C38 C 0.2201(3) 0.4040(2) 0.0123(2) 0.0313(8) Uani 1 1 d .
C39 C 0.1452(3) 0.3908(2) 0.0817(2) 0.0288(8) Uani 1 1 d .
H39 H 0.0715 0.4087 0.0793 0.035 Uiso 1 1 calc R
C40 C 0.4751(3) 0.3121(3) 0.0849(3) 0.0463(10) Uani 1 1 d .
C41 C 0.1837(3) 0.4471(3) -0.0627(2) 0.0426(10) Uani 1 1 d .
C42 C -0.0364(3) 0.3370(2) 0.2164(2) 0.0270(7) Uani 1 1 d .
C43 C -0.0558(3) 0.2786(2) 0.1545(2) 0.0287(8) Uani 1 1 d .
H43 H 0.0038 0.2462 0.1239 0.034 Uiso 1 1 calc R
C44 C -0.1592(3) 0.2663(2) 0.1364(2) 0.0292(8) Uani 1 1 d .
C45 C -0.2488(3) 0.3114(2) 0.1808(2) 0.0305(8) Uani 1 1 d .
H45 H -0.3196 0.3034 0.1685 0.037 Uiso 1 1 calc R
C46 C -0.2315(3) 0.3683(2) 0.2433(2) 0.0283(7) Uani 1 1 d .
C47 C -0.1276(3) 0.3810(2) 0.2606(2) 0.0275(7) Uani 1 1 d .
H47 H -0.1183 0.4207 0.3036 0.033 Uiso 1 1 calc R
C48 C -0.1738(3) 0.2051(3) 0.0692(2) 0.0372(9) Uani 1 1 d .
C49 C -0.3244(3) 0.4167(3) 0.2939(2) 0.0361(9) Uani 1 1 d .
C50 C 0.1063(3) 0.2524(2) 0.2944(2) 0.0273(7) Uani 1 1 d .
C51 C 0.1619(3) 0.1727(2) 0.2628(2) 0.0318(8) Uani 1 1 d .
H51 H 0.1944 0.1723 0.2069 0.038 Uiso 1 1 calc R
C52 C 0.1707(3) 0.0936(2) 0.3115(2) 0.0337(8) Uani 1 1 d .
C53 C 0.1243(3) 0.0905(2) 0.3921(2) 0.0354(8) Uani 1 1 d .
H53 H 0.1316 0.0369 0.4251 0.042 Uiso 1 1 calc R
C54 C 0.0659(3) 0.1683(2) 0.4242(2) 0.0322(8) Uani 1 1 d .
C55 C 0.0575(3) 0.2464(2) 0.3760(2) 0.0306(8) Uani 1 1 d .
H55 H 0.0166 0.2981 0.3993 0.037 Uiso 1 1 calc R
C56 C 0.2322(4) 0.0114(3) 0.2732(3) 0.0493(11) Uani 1 1 d .
C57 C 0.0130(3) 0.1693(3) 0.5114(2) 0.0408(9) Uani 1 1 d .

loop_
_atom_site_aniso_label
_atom_site_aniso_U_11
_atom_site_aniso_U_22
_atom_site_aniso_U_33
_atom_site_aniso_U_23
_atom_site_aniso_U_13
_atom_site_aniso_U_12
Fe1 0.0338(3) 0.0304(3) 0.0386(3) -0.0001(2) 0.0039(2) -0.0032(2)
F1 0.074(2) 0.105(3) 0.104(3) -0.031(2) -0.0564(19) 0.0212(18)
O1 0.057(2) 0.098(3) 0.083(3) -0.009(2) 0.0044(19) -0.042(2)
N1 0.0313(17) 0.0249(15) 0.0403(17) -0.0025(13) 0.0005(13) -0.0007(12)
C1 0.048(3) 0.051(3) 0.049(3) -0.004(2) 0.009(2) -0.013(2)
B1 0.031(2) 0.026(2) 0.040(2) -0.0026(17) -0.0022(18) 0.0021(16)
F2 0.110(2) 0.0563(16) 0.0622(17) -0.0195(14) -0.0464(17) 0.0111(15)
O2 0.0538(18) 0.0415(17) 0.0572(19) -0.0099(14) -0.0066(14) 0.0112(14)
N2 0.0347(17) 0.0294(16) 0.0338(16) -0.0019(13) -0.0018(13) -0.0015(13)
C2 0.034(2) 0.045(2) 0.036(2) -0.0042(17) -0.0027(16) -0.0057(18)
B2 0.029(2) 0.029(2) 0.028(2) 0.0014(16) -0.0036(16) 0.0011(16)
F3 0.168(4) 0.068(2) 0.0658(19) 0.0159(16) -0.067(2) -0.028(2)
C3 0.077(3) 0.033(2) 0.049(3) 0.0001(19) 0.001(2) 0.014(2)
F4 0.090(2) 0.0285(12) 0.0706(17) 0.0046(11) -0.0257(15) -0.0113(12)
C4 0.059(3) 0.044(2) 0.045(2) 0.0126(19) 0.006(2) -0.001(2)
F5 0.097(2) 0.0447(14) 0.0365(13) 0.0074(11) -0.0033(13) 0.0118(13)
C5 0.054(3) 0.042(2) 0.041(2) 0.0044(18) -0.0038(19) 0.0071(19)
F6 0.0476(15) 0.0541(15) 0.0800(19) 0.0156(13) -0.0065(13) 0.0156(12)
C6 0.038(2) 0.050(3) 0.059(3) 0.017(2) -0.013(2) -0.0007(19)
F7 0.0291(13) 0.0841(19) 0.0685(17) 0.0222(15) -0.0084(12) 0.0050(12)
C7 0.045(3) 0.069(3) 0.046(3) 0.019(2) 0.008(2) 0.021(2)
F8 0.0369(14) 0.096(2) 0.095(2) 0.0252(17) -0.0202(14) -0.0254(14)
C8 0.037(2) 0.0269(19) 0.044(2) -0.0005(16) 0.0044(17) 0.0020(15)
F9 0.0410(15) 0.149(3) 0.0680(19) -0.0334(19) -0.0091(14) 0.0362(17)
C9 0.042(2) 0.0260(18) 0.044(2) -0.0049(16) 0.0056(18) -0.0031(16)
F10 0.125(3) 0.075(2) 0.0599(18) 0.0165(15) -0.0034(17) 0.0549(19)
C10 0.039(2) 0.037(2) 0.044(2) -0.0082(17) 0.0049(18) -0.0096(17)
F11 0.080(2) 0.152(3) 0.0549(17) 0.0458(18) 0.0187(15) 0.056(2)
C11 0.033(2) 0.043(2) 0.053(2) -0.0079(19) -0.0039(18) -0.0018(17)
F12 0.141(3) 0.126(3) 0.091(2) 0.043(2) -0.076(2) -0.047(2)
C12 0.034(2) 0.0288(19) 0.055(2) -0.0055(17) -0.0027(18) 0.0029(16)
F13 0.149(3) 0.068(2) 0.122(3) -0.0499(19) -0.072(2) 0.0299(19)
C13 0.052(3) 0.050(3) 0.069(3) -0.015(2) -0.003(2) -0.018(2)
F14 0.201(4) 0.147(3) 0.0518(18) -0.0339(19) 0.015(2) -0.109(3)
C14 0.036(2) 0.0302(19) 0.035(2) 0.0010(15) -0.0047(16) -0.0083(15)
F15 0.0558(18) 0.139(3) 0.130(3) -0.093(2) -0.0291(18) 0.0040(17)
C15 0.039(2) 0.036(2) 0.043(2) 0.0063(17) -0.0084(18) -0.0058(17)
F16 0.0597(16) 0.0352(13) 0.0724(17) -0.0048(12) 0.0177(13) 0.0083(11)
C16 0.046(2) 0.048(2) 0.048(2) 0.011(2) -0.016(2) -0.0158(19)
F17 0.0317(13) 0.106(2) 0.0651(17) -0.0338(16) -0.0161(12) 0.0213(13)
C17 0.057(3) 0.039(2) 0.048(2) 0.0040(19) -0.017(2) -0.0184(19)
F18 0.0458(14) 0.0609(15) 0.0378(13) 0.0047(11) 0.0075(10) 0.0042(11)
C18 0.053(3) 0.030(2) 0.040(2) -0.0009(17) -0.0023(18) -0.0087(17)
F19 0.073(2) 0.0478(17) 0.159(3) -0.0064(19) 0.050(2) 0.0137(14)
C19 0.037(2) 0.0307(19) 0.040(2) 0.0002(16) -0.0059(17) -0.0058(15)
F20 0.161(3) 0.0645(19) 0.077(2) -0.0378(17) -0.045(2) 0.048(2)
C20 0.045(2) 0.034(2) 0.034(2) 0.0008(16) 0.0000(17) -0.0071(17)
F21 0.102(2) 0.0346(14) 0.0728(19) 0.0093(13) 0.0131(16) 0.0232(14)
C21 0.069(3) 0.038(2) 0.057(3) -0.002(2) 0.021(2) 0.003(2)
F22 0.0694(18) 0.100(2) 0.0394(14) -0.0184(14) 0.0017(13) -0.0177(16)
C22 0.106(5) 0.050(3) 0.060(3) -0.010(2) 0.034(3) -0.009(3)
F23 0.0389(14) 0.099(2) 0.0451(14) 0.0006(14) 0.0053(11) -0.0018(13)
C23 0.148(6) 0.064(3) 0.047(3) -0.020(3) 0.023(4) -0.053(4)
F24 0.138(3) 0.0671(19) 0.0526(17) 0.0305(15) 0.0290(18) 0.0415(19)
C24 0.102(4) 0.074(4) 0.043(3) 0.009(2) -0.020(3) -0.041(3)
C25 0.066(3) 0.062(3) 0.045(3) 0.004(2) -0.018(2) -0.018(2)
C26 0.0233(17) 0.0290(18) 0.0334(19) -0.0010(15) -0.0028(14) -0.0008(14)
C27 0.035(2) 0.0314(19) 0.042(2) 0.0006(16) -0.0130(17) 0.0011(15)
C28 0.042(2) 0.038(2) 0.042(2) -0.0036(17) -0.0157(18) -0.0018(17)
C29 0.039(2) 0.0295(19) 0.046(2) -0.0057(17) -0.0107(18) -0.0027(16)
C30 0.0295(19) 0.0290(18) 0.0330(19) 0.0006(15) -0.0013(15) -0.0008(14)
C31 0.0286(18) 0.0308(18) 0.0277(18) -0.0021(14) -0.0022(14) -0.0022(14)
C32 0.075(4) 0.042(3) 0.061(3) -0.007(2) -0.032(3) 0.000(2)
C33 0.044(2) 0.032(2) 0.038(2) -0.0008(16) -0.0026(17) -0.0013(17)
C34 0.0284(18) 0.0222(16) 0.0320(19) -0.0025(14) -0.0032(15) -0.0026(13)
C35 0.0280(19) 0.0323(19) 0.0331(19) -0.0004(15) -0.0068(15) -0.0027(15)
C36 0.0245(18) 0.0346(19) 0.037(2) -0.0042(16) -0.0046(15) -0.0046(15)
C37 0.0307(19) 0.0320(19) 0.0339(19) -0.0021(15) 0.0004(15) -0.0060(15)
C38 0.036(2) 0.0244(18) 0.0331(19) 0.0001(15) -0.0020(16) -0.0016(14)
C39 0.0259(18) 0.0268(18) 0.0340(19) -0.0011(15) -0.0051(15) -0.0007(14)
C40 0.029(2) 0.069(3) 0.040(2) -0.003(2) -0.0041(18) -0.004(2)
C41 0.045(2) 0.045(2) 0.035(2) 0.0067(18) 0.0019(18) 0.0032(19)
C42 0.0292(18) 0.0228(17) 0.0281(18) 0.0050(14) -0.0019(14) -0.0024(14)
C43 0.0282(18) 0.0244(17) 0.0323(19) 0.0029(14) -0.0007(15) -0.0008(14)
C44 0.0309(19) 0.0254(17) 0.0321(19) 0.0029(14) -0.0065(15) -0.0041(14)
C45 0.0266(18) 0.0307(18) 0.0352(19) 0.0049(15) -0.0071(15) -0.0055(14)
C46 0.0278(18) 0.0261(17) 0.0300(18) 0.0050(14) -0.0028(14) 0.0013(14)
C47 0.0286(18) 0.0253(17) 0.0285(18) 0.0031(14) -0.0044(14) -0.0013(14)
C48 0.031(2) 0.040(2) 0.041(2) -0.0062(17) -0.0035(17) -0.0037(16)
C49 0.031(2) 0.039(2) 0.039(2) -0.0018(17) -0.0067(16) 0.0015(16)
C50 0.0253(18) 0.0274(18) 0.0300(18) -0.0010(14) -0.0057(14) -0.0026(14)
C51 0.0307(19) 0.0301(19) 0.0341(19) -0.0032(15) -0.0031(15) 0.0000(15)
C52 0.034(2) 0.0274(18) 0.039(2) -0.0012(16) -0.0047(16) 0.0021(15)
C53 0.037(2) 0.0272(19) 0.042(2) 0.0063(16) -0.0066(17) -0.0004(15)
C54 0.0316(19) 0.0296(19) 0.035(2) 0.0014(15) -0.0056(16) 0.0004(15)
C55 0.0291(19) 0.0275(18) 0.036(2) -0.0014(15) -0.0061(15) 0.0011(14)
C56 0.060(3) 0.033(2) 0.052(3) 0.0006(19) 0.000(2) 0.0066(19)
C57 0.042(2) 0.038(2) 0.041(2) 0.0053(18) -0.0029(18) 0.0050(17)

loop_
_atom_type_symbol
_atom_type_description
_atom_type_scat_dispersion_real
_atom_type_scat_dispersion_imag
_atom_type_scat_source
C C 0.0033 0.0016 'International Tables Vol C Tables 4.2.6.8 and 6.1.1.4'
H H 0.0000 0.0000 'International Tables Vol C Tables 4.2.6.8 and 6.1.1.4'
B B 0.0013 0.0007 'International Tables Vol C Tables 4.2.6.8 and 6.1.1.4'
N N 0.0061 0.0033 'International Tables Vol C Tables 4.2.6.8 and 6.1.1.4'
O O 0.0106 0.0060 'International Tables Vol C Tables 4.2.6.8 and 6.1.1.4'
F F 0.0171 0.0103 'International Tables Vol C Tables 4.2.6.8 and 6.1.1.4'
Fe Fe 0.3463 0.8444 'International Tables Vol C Tables 4.2.6.8 and 6.1.1.4'

loop_
_geom_angle_atom_site_label_1
_geom_angle_atom_site_label_2
_geom_angle_atom_site_label_3
_geom_angle
C2 Fe1 C1 90.39(19)
C2 Fe1 B1 87.04(17)
C1 Fe1 B1 92.00(19)
C2 Fe1 C3 164.38(18)
C1 Fe1 C3 97.0(2)
B1 Fe1 C3 106.38(17)
C2 Fe1 C6 104.30(18)
C1 Fe1 C6 159.75(19)
B1 Fe1 C6 102.45(17)
C3 Fe1 C6 65.56(19)
C2 Fe1 C7 138.16(19)
C1 Fe1 C7 130.8(2)
B1 Fe1 C7 84.83(17)
C3 Fe1 C7 39.07(18)
C6 Fe1 C7 38.92(18)
C2 Fe1 C4 126.50(18)
C1 Fe1 C4 94.8(2)
B1 Fe1 C4 145.61(17)
C3 Fe1 C4 39.33(17)
C6 Fe1 C4 65.30(17)
C7 Fe1 C4 65.40(17)
C2 Fe1 C5 99.21(17)
C1 Fe1 C5 125.46(19)
B1 Fe1 C5 141.67(17)
C3 Fe1 C5 65.33(17)
C6 Fe1 C5 39.29(17)
C7 Fe1 C5 65.33(18)
C4 Fe1 C5 38.39(16)
C12 N1 C8 118.4(3)
C12 N1 B1 118.4(3)
C8 N1 B1 122.2(3)
O1 C1 Fe1 179.6(5)
N2 B1 N1 115.8(3)
N2 B1 Fe1 131.6(3)
N1 B1 Fe1 112.6(2)
B1 N2 C14 119.3(3)
B1 N2 C20 128.3(3)
C14 N2 C20 112.2(3)
O2 C2 Fe1 177.8(3)
C42 B2 C34 110.9(3)
C42 B2 C26 111.4(3)
C34 B2 C26 104.2(3)
C42 B2 C50 104.1(3)
C34 B2 C50 113.4(3)
C26 B2 C50 113.1(3)
C7 C3 C4 107.7(4)
C7 C3 Fe1 70.8(2)
C4 C3 Fe1 70.9(2)
C5 C4 C3 108.3(4)
C5 C4 Fe1 71.0(2)
C3 C4 Fe1 69.8(2)
C4 C5 C6 108.0(4)
C4 C5 Fe1 70.6(3)
C6 C5 Fe1 69.7(2)
C7 C6 C5 107.9(4)
C7 C6 Fe1 70.8(3)
C5 C6 Fe1 71.0(2)
C6 C7 C3 108.1(4)
C6 C7 Fe1 70.3(2)
C3 C7 Fe1 70.1(3)
N1 C8 C9 121.3(4)
C8 C9 C10 121.0(3)
C11 C10 C9 116.9(3)
C11 C10 C13 121.8(4)
C9 C10 C13 121.3(4)
C12 C11 C10 120.1(4)
N1 C12 C11 122.3(3)
N2 C14 C15 114.6(3)
N2 C14 C19 112.3(3)
C15 C14 C19 110.7(3)
C14 C15 C16 110.1(3)
C17 C16 C15 111.5(3)
C16 C17 C18 111.1(3)
C17 C18 C19 111.5(3)
C18 C19 C14 110.5(3)
N2 C20 C25 116.6(3)
N2 C20 C21 113.0(3)
C25 C20 C21 111.5(4)
C22 C21 C20 109.7(4)
C23 C22 C21 111.8(5)
C22 C23 C24 112.3(4)
C23 C24 C25 112.3(4)
C20 C25 C24 108.2(4)
C27 C26 C31 115.4(3)
C27 C26 B2 124.7(3)
C31 C26 B2 119.8(3)
C28 C27 C26 122.3(3)
C29 C28 C27 120.7(3)
C29 C28 C32 119.9(3)
C27 C28 C32 119.4(3)
C30 C29 C28 118.0(3)
C29 C30 C31 120.8(3)
C29 C30 C33 119.7(3)
C31 C30 C33 119.5(3)
C30 C31 C26 122.7(3)
F1 C32 F2 106.2(4)
F1 C32 F3 105.3(4)
F2 C32 F3 106.8(4)
F1 C32 C28 112.4(4)
F2 C32 C28 113.1(4)
F3 C32 C28 112.5(4)
F6 C33 F5 106.0(3)
F6 C33 F4 105.9(3)
F5 C33 F4 106.2(3)
F6 C33 C30 112.6(3)
F5 C33 C30 112.5(3)
F4 C33 C30 113.1(3)
C39 C34 C35 115.3(3)
C39 C34 B2 122.3(3)
C35 C34 B2 122.1(3)
C36 C35 C34 122.3(3)
C35 C36 C37 120.7(3)
C35 C36 C40 121.2(3)
C37 C36 C40 118.0(3)
C38 C37 C36 118.2(3)
C37 C38 C39 120.5(3)
C37 C38 C41 120.0(3)
C39 C38 C41 119.4(3)
C38 C39 C34 122.8(3)
F7 C40 F9 107.6(4)
F7 C40 F8 105.5(3)
F9 C40 F8 104.8(4)
F7 C40 C36 113.7(3)
F9 C40 C36 112.6(3)
F8 C40 C36 112.0(4)
F11 C41 F10 107.6(4)
F11 C41 F12 106.0(4)
F10 C41 F12 101.7(4)
F11 C41 C38 114.6(3)
F10 C41 C38 113.5(3)
F12 C41 C38 112.4(3)
C47 C42 C43 116.2(3)
C47 C42 B2 123.3(3)
C43 C42 B2 120.3(3)
C44 C43 C42 122.3(3)
C43 C44 C45 120.5(3)
C43 C44 C48 119.5(3)
C45 C44 C48 120.0(3)
C46 C45 C44 118.1(3)
C45 C46 C47 121.0(3)
C45 C46 C49 120.4(3)
C47 C46 C49 118.6(3)
C46 C47 C42 121.9(3)
F14 C48 F15 108.1(4)
F14 C48 F13 102.1(4)
F15 C48 F13 102.5(4)
F14 C48 C44 114.3(3)
F15 C48 C44 115.3(3)
F13 C48 C44 113.1(3)
F18 C49 F17 106.0(3)
F18 C49 F16 104.9(3)
F17 C49 F16 105.7(3)
F18 C49 C46 113.0(3)
F17 C49 C46 113.5(3)
F16 C49 C46 112.9(3)
C55 C50 C51 115.7(3)
C55 C50 B2 120.3(3)
C51 C50 B2 123.7(3)
C52 C51 C50 121.5(3)
C53 C52 C51 121.4(3)
C53 C52 C56 120.3(3)
C51 C52 C56 118.3(3)
C52 C53 C54 118.0(3)
C55 C54 C53 120.4(3)
C55 C54 C57 118.9(3)
C53 C54 C57 120.7(3)
C54 C55 C50 122.9(3)
F20 C56 F21 106.2(4)
F20 C56 F19 104.4(4)
F21 C56 F19 105.7(4)
F20 C56 C52 113.2(4)
F21 C56 C52 113.9(4)
F19 C56 C52 112.5(3)
F23 C57 F24 107.1(3)
F23 C57 F22 105.1(3)
F24 C57 F22 104.8(3)
F23 C57 C54 113.4(3)
F24 C57 C54 113.5(3)
F22 C57 C54 112.1(3)

loop_
_geom_bond_atom_site_label_1
_geom_bond_atom_site_label_2
_geom_bond_distance
Fe1 C2 1.744(4)
Fe1 C1 1.748(5)
Fe1 B1 2.049(4)
Fe1 C3 2.098(4)
Fe1 C6 2.100(4)
Fe1 C7 2.107(4)
Fe1 C4 2.112(4)
Fe1 C5 2.117(4)
F1 C32 1.328(6)
O1 C1 1.150(5)
N1 C12 1.344(5)
N1 C8 1.356(4)
N1 B1 1.573(5)
B1 N2 1.391(5)
F2 C32 1.333(5)
O2 C2 1.154(5)
N2 C14 1.489(4)
N2 C20 1.495(5)
B2 C42 1.636(5)
B2 C34 1.637(5)
B2 C26 1.641(5)
B2 C50 1.641(5)
F3 C32 1.337(6)
C3 C7 1.406(7)
C3 C4 1.417(6)
F4 C33 1.335(4)
C4 C5 1.391(6)
F5 C33 1.334(4)
C5 C6 1.418(6)
F6 C33 1.333(5)
C6 C7 1.402(7)
F7 C40 1.329(5)
F8 C40 1.348(5)
C8 C9 1.367(5)
F9 C40 1.331(5)
C9 C10 1.392(6)
F10 C41 1.301(5)
C10 C11 1.386(5)
C10 C13 1.508(5)
F11 C41 1.300(5)
C11 C12 1.375(5)
F12 C41 1.324(5)
F13 C48 1.317(5)
F14 C48 1.274(5)
C14 C15 1.529(5)
C14 C19 1.529(5)
F15 C48 1.290(5)
C15 C16 1.531(5)
F16 C49 1.342(4)
C16 C17 1.517(6)
F17 C49 1.336(4)
C17 C18 1.521(6)
F18 C49 1.333(4)
C18 C19 1.527(5)
F19 C56 1.333(5)
F20 C56 1.314(5)
C20 C25 1.522(6)
C20 C21 1.529(6)
F21 C56 1.322(5)
C21 C22 1.526(6)
F22 C57 1.331(5)
C22 C23 1.500(9)
F23 C57 1.321(5)
C23 C24 1.521(8)
F24 C57 1.329(4)
C24 C25 1.537(7)
C26 C27 1.401(5)
C26 C31 1.403(5)
C27 C28 1.396(5)
C28 C29 1.390(5)
C28 C32 1.496(6)
C29 C30 1.386(5)
C30 C31 1.387(5)
C30 C33 1.494(5)
C34 C39 1.397(5)
C34 C35 1.407(5)
C35 C36 1.383(5)
C36 C37 1.392(5)
C36 C40 1.487(5)
C37 C38 1.383(5)
C38 C39 1.387(5)
C38 C41 1.486(5)
C42 C47 1.399(5)
C42 C43 1.400(5)
C43 C44 1.390(5)
C44 C45 1.393(5)
C44 C48 1.476(5)
C45 C46 1.387(5)
C46 C47 1.392(5)
C46 C49 1.488(5)
C50 C55 1.395(5)
C50 C51 1.401(5)
C51 C52 1.398(5)
C52 C53 1.371(5)
C52 C56 1.497(5)
C53 C54 1.395(5)
C54 C55 1.381(5)
C54 C57 1.490(5)
